data_1506411
loop_
_publ_author_name
'Colligan, Marek'
'Lee, Yongjae'
'Vogt, Thomas'
'Celestian, Aaron J.'
'Parise, John B.'
'Marshall, William G.'
'Hriljac, Joseph A.'

_publ_section_title
;
 High-pressure neutron diffraction study of superhydrated natrolite.
;
_journal_issue 39
_journal_name_full 'The journal of physical chemistry. B'
_journal_page_first 18223
_journal_page_last 18225
_journal_paper_doi 10.1021/jp054142x
_journal_volume 109
_journal_year 2005
_chemical_formula_sum V
_chemical_formula_weight 50.94
_space_group_IT_number 229
_symmetry_cell_setting cubic
_symmetry_space_group_name_Hall '-I 4 2 3'
_symmetry_space_group_name_H-M 'I m -3 m'
_cell_angle_alpha 90.0
_cell_angle_beta 90.0
_cell_angle_gamma 90.0
_cell_formula_units_Z 2
_cell_length_a 3.0273(7)
_cell_length_b 3.0273
_cell_length_c 3.0273
_cell_volume 27.744(6)
_pd_phase_name V
_cod_data_source_file jp054142xsi20050822_082317.cif
_cod_data_source_block VANCAN_phase_2
_cod_depositor_comments
;
The following automatic conversions were performed:

'_geom_bond_publ_flag' value 'N' changed to 'n' according to
/home/saulius/struct/CIF-dictionaries/cif_core.dic dictionary named
'cif_core.dic' version 2.4.1 from 2010-06-29 (14
times).

'_geom_angle_publ_flag' value 'N' changed to 'n' according
to /home/saulius/struct/CIF-dictionaries/cif_core.dic dictionary
named 'cif_core.dic' version 2.4.1 from 2010-06-29 (28 times).

Automatic conversion script
Id: cif_fix_values 1715 2011-07-08 13:25:40Z adriana 
;
_cod_original_cell_volume 27.743(21)
_cod_database_code 1506411

loop_
_symmetry_equiv_pos_site_id
_symmetry_equiv_pos_as_xyz
1 +x,+y,+z
2 +z,+x,+y
3 +y,+z,+x
4 +x,+y,-z
5 -z,+x,+y
6 +y,-z,+x
7 -z,+x,-y
8 -y,-z,+x
9 +y,-z,-x
10 -x,+y,-z
11 -z,-x,+y
12 +x,-y,-z
13 +y,+x,+z
14 +z,+y,+x
15 +x,+z,+y
16 +y,+x,-z
17 -z,+y,+x
18 +x,-z,+y
19 -z,+y,-x
20 -x,-z,+y
21 +x,-z,-y
22 -y,+x,-z
23 -z,-y,+x
24 +y,-x,-z
-1 -x,-y,-z
-2 -z,-x,-y
-3 -y,-z,-x
-4 -x,-y,+z
-5 +z,-x,-y
-6 -y,+z,-x
-7 +z,-x,+y
-8 +y,+z,-x
-9 -y,+z,+x
-10 +x,-y,+z
-11 +z,+x,-y
-12 -x,+y,+z
-13 -y,-x,-z
-14 -z,-y,-x
-15 -x,-z,-y
-16 -y,-x,+z
-17 +z,-y,-x
-18 -x,+z,-y
-19 +z,-y,+x
-20 +x,+z,-y
-21 -x,+z,+y
-22 +y,-x,+z
-23 +z,+y,-x
-24 -y,+x,+z
101 +x+1/2,+y+1/2,+z+1/2
102 +z+1/2,+x+1/2,+y+1/2
103 +y+1/2,+z+1/2,+x+1/2
104 +x+1/2,+y+1/2,-z+1/2
105 -z+1/2,+x+1/2,+y+1/2
106 +y+1/2,-z+1/2,+x+1/2
107 -z+1/2,+x+1/2,-y+1/2
108 -y+1/2,-z+1/2,+x+1/2
109 +y+1/2,-z+1/2,-x+1/2
110 -x+1/2,+y+1/2,-z+1/2
111 -z+1/2,-x+1/2,+y+1/2
112 +x+1/2,-y+1/2,-z+1/2
113 +y+1/2,+x+1/2,+z+1/2
114 +z+1/2,+y+1/2,+x+1/2
115 +x+1/2,+z+1/2,+y+1/2
116 +y+1/2,+x+1/2,-z+1/2
117 -z+1/2,+y+1/2,+x+1/2
118 +x+1/2,-z+1/2,+y+1/2
119 -z+1/2,+y+1/2,-x+1/2
120 -x+1/2,-z+1/2,+y+1/2
121 +x+1/2,-z+1/2,-y+1/2
122 -y+1/2,+x+1/2,-z+1/2
123 -z+1/2,-y+1/2,+x+1/2
124 +y+1/2,-x+1/2,-z+1/2
-101 -x+1/2,-y+1/2,-z+1/2
-102 -z+1/2,-x+1/2,-y+1/2
-103 -y+1/2,-z+1/2,-x+1/2
-104 -x+1/2,-y+1/2,+z+1/2
-105 +z+1/2,-x+1/2,-y+1/2
-106 -y+1/2,+z+1/2,-x+1/2
-107 +z+1/2,-x+1/2,+y+1/2
-108 +y+1/2,+z+1/2,-x+1/2
-109 -y+1/2,+z+1/2,+x+1/2
-110 +x+1/2,-y+1/2,+z+1/2
-111 +z+1/2,+x+1/2,-y+1/2
-112 -x+1/2,+y+1/2,+z+1/2
-113 -y+1/2,-x+1/2,-z+1/2
-114 -z+1/2,-y+1/2,-x+1/2
-115 -x+1/2,-z+1/2,-y+1/2
-116 -y+1/2,-x+1/2,+z+1/2
-117 +z+1/2,-y+1/2,-x+1/2
-118 -x+1/2,+z+1/2,-y+1/2
-119 +z+1/2,-y+1/2,+x+1/2
-120 +x+1/2,+z+1/2,-y+1/2
-121 -x+1/2,+z+1/2,+y+1/2
-122 +y+1/2,-x+1/2,+z+1/2
-123 +z+1/2,+y+1/2,-x+1/2
-124 -y+1/2,+x+1/2,+z+1/2

loop_
_atom_site_type_symbol
_atom_site_label
_atom_site_fract_x
_atom_site_fract_y
_atom_site_fract_z
_atom_site_occupancy
_atom_site_thermal_displace_type
_atom_site_U_iso_or_equiv
_atom_site_symmetry_multiplicity
V V 0.0 0.0 0.0 1.0 Uiso 0.025 2

loop_
_atom_type_symbol
_atom_type_number_in_cell
V_ 2.0

loop_
_geom_angle_atom_site_label_1
_geom_angle_atom_site_label_2
_geom_angle_atom_site_label_3
_geom_angle
_geom_angle_site_symmetry_1
_geom_angle_site_symmetry_3
_geom_angle_publ_flag
V V V 70.529(19) 101_444 101_445 n
V V V 70.529(9) 101_444 101_454 n
V V V 109.471(9) 101_444 101_455 n
V V V 70.529(9) 101_444 101_544 n
V V V 109.471(9) 101_444 101_545 n
V V V 109.471(19) 101_444 101_554 n
V V V 180.0 101_444 101_555 n
V V V 109.471(9) 101_445 101_454 n
V V V 70.529(9) 101_445 101_455 n
V V V 109.471(9) 101_445 101_544 n
V V V 70.529(9) 101_445 101_545 n
V V V 179.972 101_445 101_554 n
V V V 109.471(19) 101_445 101_555 n
V V V 70.529(19) 101_454 101_455 n
V V V 109.471(19) 101_454 101_544 n
V V V 179.972 101_454 101_545 n
V V V 70.529(9) 101_454 101_554 n
V V V 109.471(9) 101_454 101_555 n
V V V 179.972 101_455 101_544 n
V V V 109.471(19) 101_455 101_545 n
V V V 109.471(9) 101_455 101_554 n
V V V 70.529(9) 101_455 101_555 n
V V V 70.529(19) 101_544 101_545 n
V V V 70.529(9) 101_544 101_554 n
V V V 109.471(9) 101_544 101_555 n
V V V 109.471(9) 101_545 101_554 n
V V V 70.529(9) 101_545 101_555 n
V V V 70.529(19) 101_554 101_555 n

loop_
_geom_bond_atom_site_label_1
_geom_bond_atom_site_label_2
_geom_bond_distance
_geom_bond_site_symmetry_2
_geom_bond_publ_flag
V V 3.0273(8) 1_455 n
V V 3.0273(8) 1_545 n
V V 3.0273(8) 1_554 n
V V 3.0273(8) 1_556 n
V V 3.0273(8) 1_565 n
V V 3.0273(8) 1_655 n
V V 2.6217(5) 101_444 n
V V 2.6217(5) 101_445 n
V V 2.6217(5) 101_454 n
V V 2.6217(5) 101_455 n
V V 2.6217(5) 101_544 n
V V 2.6217(5) 101_545 n
V V 2.6217(5) 101_554 n
V V 2.6217(5) 101_555 n
